data_7705490
loop_
_publ_author_name
'Ahamad, M. Naqi'
'Khan, M. Shahnawaz'
'Shahid, M.'
'Ahmad, Musheer'

_publ_section_title
;
 Metal organic frameworks decorated with free carboxylic acid groups:
 topology, metal capture and dye adsorption properties.
;
_journal_issue 41
_journal_name_full 'Dalton transactions (Cambridge, England : 2003)'
_journal_page_first 14690
_journal_page_last 14705
_journal_paper_doi 10.1039/d0dt02949a
_journal_volume 49
_journal_year 2020
_chemical_formula_moiety 'C9 H8 Cd O8'
_chemical_formula_sum 'C9 H8 Cd O8'
_chemical_formula_weight 356.57
_space_group_crystal_system monoclinic
_space_group_IT_number 15
_space_group_name_Hall '-C 2yc'
_space_group_name_H-M_alt 'C 1 2/c 1'
_symmetry_Int_Tables_number 15
_atom_sites_solution_primary iterative
_audit_creation_date 2019-06-27
_audit_creation_method
;
Olex2 1.2
(compiled 2018.05.29 svn.r3508 for OlexSys, GUI svn.r5506)
;
_audit_update_record
;
2020-03-07 deposited with the CCDC.	2020-09-22 downloaded from the CCDC.
;
_cell_angle_alpha 90
_cell_angle_beta 117.1414(12)
_cell_angle_gamma 90
_cell_formula_units_Z 8
_cell_length_a 19.5375(6)
_cell_length_b 9.0967(2)
_cell_length_c 13.0715(5)
_cell_measurement_reflns_used 9980
_cell_measurement_temperature 100(2)
_cell_measurement_theta_max 28.32
_cell_measurement_theta_min 2.34
_cell_volume 2067.34(11)
_computing_cell_refinement 'SAINT V8.38A (?, 2016)'
_computing_data_reduction 'SAINT V8.38A (?, 2016)'
_computing_molecular_graphics 'Olex2 (Dolomanov et al., 2009)'
_computing_publication_material 'Olex2 (Dolomanov et al., 2009)'
_computing_structure_refinement 'olex2.refine (Bourhis et al., 2015)'
_computing_structure_solution 'olex2.solve (Bourhis et al., 2015)'
_diffrn_ambient_temperature 100(2)
_diffrn_measured_fraction_theta_full 0.9934
_diffrn_measured_fraction_theta_max 0.9934
_diffrn_measurement_device_type 'Bruker APEX-II CCD'
_diffrn_measurement_method '\f and \w scans'
_diffrn_radiation_type 'Mo K\a'
_diffrn_radiation_wavelength 0.71073
_diffrn_reflns_av_R_equivalents 0.0357
_diffrn_reflns_av_unetI/netI 0.0220
_diffrn_reflns_limit_h_max 26
_diffrn_reflns_limit_h_min -26
_diffrn_reflns_limit_k_max 12
_diffrn_reflns_limit_k_min -12
_diffrn_reflns_limit_l_max 17
_diffrn_reflns_limit_l_min -17
_diffrn_reflns_number 16104
_diffrn_reflns_theta_full 25.0473
_diffrn_reflns_theta_max 25.05
_diffrn_reflns_theta_min 2.75
_exptl_absorpt_coefficient_mu 2.147
_exptl_absorpt_correction_T_max 0.7457
_exptl_absorpt_correction_T_min 0.6299
_exptl_absorpt_correction_type multi-scan
_exptl_absorpt_process_details
;
SADABS-2016/2 (Bruker,2016/2) was used for absorption correction.
wR2(int) was 0.1003 before and 0.0465 after correction.
The Ratio of minimum to maximum transmission is 0.8447.
The \l/2 correction factor is Not present.
;
_exptl_crystal_colour colourless
_exptl_crystal_colour_primary colourless
_exptl_crystal_density_diffrn 2.2911
_exptl_crystal_description block
_exptl_crystal_F_000 1386.4805
_exptl_crystal_size_max 0.38
_exptl_crystal_size_mid 0.27
_exptl_crystal_size_min 0.14
_refine_diff_density_max 0.4703
_refine_diff_density_min -0.6543
_refine_diff_density_rms 0.1043
_refine_ls_d_res_high 0.8394
_refine_ls_d_res_low 7.3979
_refine_ls_goodness_of_fit_ref 1.0616
_refine_ls_hydrogen_treatment mixed
_refine_ls_matrix_type full
_refine_ls_number_constraints 8
_refine_ls_number_parameters 180
_refine_ls_number_reflns 1813
_refine_ls_number_restraints 0
_refine_ls_restrained_S_all 1.0616
_refine_ls_R_factor_all 0.0199
_refine_ls_R_factor_gt 0.0190
_refine_ls_shift/su_max 0.0009
_refine_ls_shift/su_mean 0.0001
_refine_ls_structure_factor_coef Fsqd
_refine_ls_weighting_details 'w=1/[\s^2^(Fo^2^)+(0.0263P)^2^+6.3513P] where P=(Fo^2^+2Fc^2^)/3'
_refine_ls_weighting_scheme calc
_refine_ls_wR_factor_gt 0.0489
_refine_ls_wR_factor_ref 0.0496
_reflns_Friedel_coverage 0.0
_reflns_limit_h_max 20
_reflns_limit_h_min -23
_reflns_limit_k_max 10
_reflns_limit_k_min 0
_reflns_limit_l_max 15
_reflns_limit_l_min 0
_reflns_number_gt 1762
_reflns_number_total 1813
_reflns_threshold_expression I>=2u(I)
_cod_data_source_file d0dt02949a2.cif
_cod_data_source_block NH79
_cod_depositor_comments 'Adding full bibliography for 7705490--7705492.cif.'
_cod_database_code 7705490
_olex2_refinement_description
;
1. Fixed Uiso
 At 1.2 times of:
  All C(H) groups
 At 1.5 times of:
  All O(H) groups
2.a Aromatic/amide H refined with riding coordinates:
 C7(H7), C5(H5), C3(H3)
2.b Idealised tetrahedral OH refined as rotating group:
 O6(H6)
;
_olex2_submission_special_instructions 'No special instructions were received'

loop_
_space_group_symop_id
_space_group_symop_operation_xyz
1 x,y,z
2 -x,y,-z+1/2
3 -x,-y,-z
4 x,-y,z-1/2
5 x+1/2,y+1/2,z
6 -x+1/2,y+1/2,-z+1/2
7 -x+1/2,-y+1/2,-z
8 x+1/2,-y+1/2,z-1/2

loop_
_atom_site_label
_atom_site_type_symbol
_atom_site_fract_x
_atom_site_fract_y
_atom_site_fract_z
_atom_site_U_iso_or_equiv
_atom_site_adp_type
_atom_site_occupancy
_atom_site_refinement_flags_posn
Cd1 Cd 0.313365(9) 0.596820(18) 0.195237(14) 0.00616(9) Uani 1.000000 .
O1 O 0.42594(9) 0.71373(18) 0.30803(15) 0.0100(4) Uani 1.000000 .
O2 O 0.33551(10) 0.87581(19) 0.21397(15) 0.0093(4) Uani 1.000000 .
O3 O 0.22227(10) 0.38939(19) 0.08727(16) 0.0110(4) Uani 1.000000 .
O4 O 0.18855(10) 0.62278(18) 0.07342(15) 0.0083(4) Uani 1.000000 .
O5 O 0.39009(11) 0.39728(18) 0.27782(17) 0.0137(4) Uani 1.000000 .
O6 O 0.51041(10) 0.47936(19) 0.38608(17) 0.0153(4) Uani 1.000000 .
H6 H 0.4892(3) 0.5619(2) 0.366(2) 0.0230(6) Uiso 1.000000 GR
O7 O 0.27884(11) 0.5913(2) 0.34791(17) 0.0107(4) Uani 1.000000 .
O8 O 0.34121(11) 0.6196(2) 0.04321(17) 0.0120(4) Uani 1.000000 .
C1 C 0.40360(14) 0.8464(3) 0.2828(2) 0.0063(5) Uani 1.000000 .
C2 C 0.46100(13) 0.9657(3) 0.33788(19) 0.0050(5) Uani 1.000000 .
C3 C 0.43719(14) 1.1115(3) 0.3172(2) 0.0060(5) Uani 1.000000 .
H3 H 0.38484(14) 1.1338(3) 0.2676(2) 0.0072(6) Uiso 1.000000 R
C4 C 0.48933(13) 1.2245(3) 0.3684(2) 0.0062(5) Uani 1.000000 .
C5 C 0.56648(13) 1.1939(3) 0.44020(19) 0.0059(5) Uani 1.000000 .
H5 H 0.60232(13) 1.2717(3) 0.47358(19) 0.0071(6) Uiso 1.000000 R
C6 C 0.59059(13) 1.0480(3) 0.46255(19) 0.0053(5) Uani 1.000000 .
C7 C 0.53793(14) 0.9349(3) 0.4117(2) 0.0058(5) Uani 1.000000 .
H7 H 0.55455(14) 0.8356(3) 0.4273(2) 0.0070(6) Uiso 1.000000 R
C8 C 0.17256(13) 0.4877(3) 0.04538(19) 0.0062(5) Uani 1.000000 .
C9 C 0.45879(14) 0.3759(3) 0.3407(2) 0.0070(5) Uani 1.000000 .
H7a H 0.240(2) 0.542(4) 0.329(3) 0.023(9) Uiso 1.000000 .
H8a H 0.330(2) 0.555(4) -0.000(3) 0.025(10) Uiso 1.000000 .
H8b H 0.3301(19) 0.696(4) 0.009(3) 0.024(10) Uiso 1.000000 .
H7b H 0.270(2) 0.681(5) 0.359(4) 0.050(12) Uiso 1.000000 .

loop_
_atom_site_aniso_label
_atom_site_aniso_U_11
_atom_site_aniso_U_22
_atom_site_aniso_U_33
_atom_site_aniso_U_12
_atom_site_aniso_U_13
_atom_site_aniso_U_23
Cd1 0.00338(12) 0.00380(12) 0.00794(12) -0.00029(6) -0.00033(8) 0.00028(6)
O1 0.0085(8) 0.0023(9) 0.0142(9) 0.0005(7) 0.0008(7) 0.0001(7)
O2 0.0043(8) 0.0069(8) 0.0129(9) -0.0013(7) 0.0007(7) -0.0014(7)
O3 0.0041(9) 0.0096(9) 0.0136(9) 0.0019(7) -0.0007(7) 0.0023(7)
O4 0.0055(8) 0.0049(8) 0.0107(9) -0.0015(7) 0.0003(7) -0.0003(7)
O5 0.0082(9) 0.0058(9) 0.0202(10) 0.0004(7) 0.0004(8) 0.0020(7)
O6 0.0057(8) 0.0034(9) 0.0266(10) 0.0012(7) -0.0015(8) 0.0013(8)
O7 0.0087(10) 0.0084(10) 0.0133(10) -0.0017(7) 0.0037(8) -0.0011(7)
O8 0.0159(10) 0.0067(9) 0.0130(10) 0.0015(8) 0.0065(8) 0.0009(9)
C1 0.0086(12) 0.0056(12) 0.0059(11) -0.0005(10) 0.0043(10) 0.0003(9)
C2 0.0075(11) 0.0054(12) 0.0042(11) -0.0012(9) 0.0046(9) -0.0014(9)
C3 0.0063(12) 0.0067(12) 0.0054(12) 0.0012(9) 0.0030(10) 0.0020(9)
C4 0.0071(11) 0.0064(12) 0.0063(11) 0.0001(9) 0.0042(9) -0.0000(9)
C5 0.0078(11) 0.0043(12) 0.0067(11) -0.0015(9) 0.0044(9) -0.0016(9)
C6 0.0043(11) 0.0079(12) 0.0023(11) 0.0008(10) 0.0002(9) 0.0007(9)
C7 0.0107(12) 0.0039(11) 0.0058(11) 0.0018(10) 0.0063(10) 0.0012(9)
C8 0.0072(11) 0.0066(12) 0.0054(11) -0.0015(9) 0.0033(9) 0.0012(9)
C9 0.0058(12) 0.0043(11) 0.0099(12) 0.0004(9) 0.0027(10) 0.0017(9)

loop_
_atom_type_symbol
_atom_type_scat_dispersion_real
_atom_type_scat_dispersion_imag
_atom_type_scat_Cromer_Mann_a1
_atom_type_scat_Cromer_Mann_a2
_atom_type_scat_Cromer_Mann_a3
_atom_type_scat_Cromer_Mann_a4
_atom_type_scat_Cromer_Mann_b1
_atom_type_scat_Cromer_Mann_b2
_atom_type_scat_Cromer_Mann_b3
_atom_type_scat_Cromer_Mann_b4
_atom_type_scat_Cromer_Mann_c
_atom_type_scat_source
_atom_type_scat_dispersion_source
H 0.00000 0.00000 0.49300 0.32291 0.14019 0.04081 10.51090 26.12570 3.14236 57.79970 0.0030380000826 'International Tables Volume C Table 6.1.1.4 (pp. 500-502)' 'Henke, Gullikson and Davis, At. Data and Nucl. Data Tables, 1993, 54, 2'
C 0.00347 0.00161 2.31000 1.02000 1.58860 0.86500 20.84390 10.20750 0.56870 51.65120 0.215599998832 'International Tables Volume C Table 6.1.1.4 (pp. 500-502)' 'Henke, Gullikson and Davis, At. Data and Nucl. Data Tables, 1993, 54, 2'
O 0.01158 0.00611 3.04850 2.28680 1.54630 0.86700 13.27710 5.70110 0.32390 32.90890 0.250800013542 'International Tables Volume C Table 6.1.1.4 (pp. 500-502)' 'Henke, Gullikson and Davis, At. Data and Nucl. Data Tables, 1993, 54, 2'
Cd -0.80532 1.22853 19.22140 17.64440 4.46100 1.60290 0.59460 6.90890 24.70080 87.48250 5.06939983368 'International Tables Volume C Table 6.1.1.4 (pp. 500-502)' 'Henke, Gullikson and Davis, At. Data and Nucl. Data Tables, 1993, 54, 2'

loop_
_geom_angle_atom_site_label_1
_geom_angle_atom_site_label_2
_geom_angle_atom_site_label_3
_geom_angle
_geom_angle_site_symmetry_1
_geom_angle_site_symmetry_3
_geom_angle_publ_flag
O2 Cd1 O1 53.52(6) . . ?
O3 Cd1 O1 159.00(6) . . ?
O3 Cd1 O2 146.48(6) . . ?
O4 Cd1 O1 146.07(6) . . ?
O4 Cd1 O2 92.59(6) . . ?
O4 Cd1 O3 54.64(6) . . ?
O5 Cd1 O1 80.42(6) . . ?
O5 Cd1 O2 133.94(6) . . ?
O5 Cd1 O3 79.31(6) . . ?
O5 Cd1 O4 133.42(6) . . ?
O7 Cd1 O1 91.52(6) . . ?
O7 Cd1 O2 92.34(6) . . ?
O7 Cd1 O3 93.18(6) . . ?
O7 Cd1 O4 88.01(7) . . ?
O7 Cd1 O5 87.87(7) . . ?
O8 Cd1 O1 88.74(7) . . ?
O8 Cd1 O2 84.10(7) . . ?
O8 Cd1 O3 88.21(7) . . ?
O8 Cd1 O4 89.21(7) . . ?
O8 Cd1 O5 96.73(7) . . ?
O8 Cd1 O7 175.38(7) . . ?
C1 O1 Cd1 99.15(14) . . ?
C1 O2 Cd1 86.26(14) . . ?
C8 O3 Cd1 85.35(14) . . ?
C8 O4 Cd1 98.46(14) . . ?
C9 O5 Cd1 136.26(16) . . ?
O2 C1 O1 121.1(2) . . ?
C2 C1 O1 118.1(2) . . ?
C2 C1 O2 120.8(2) . . ?
C3 C2 C1 119.3(2) . . ?
C7 C2 C1 121.6(2) . . ?
C7 C2 C3 119.0(2) . . ?
C4 C3 C2 120.4(2) . . ?
C5 C4 C3 120.6(2) . . ?
C9 C4 C3 116.5(2) 1_565 . ?
C9 C4 C5 122.9(2) 1_565 . ?
C6 C5 C4 119.3(2) . . ?
C7 C6 C5 119.9(2) . . ?
C8 C6 C5 120.3(2) 8_566 . ?
C8 C6 C7 119.8(2) 8_566 . ?
C6 C7 C2 120.7(2) . . ?
O4 C8 O3 121.5(2) . . ?
C6 C8 O3 121.4(2) 8_465 . ?
C6 C8 O4 117.0(2) 8_465 . ?
O6 C9 O5 124.8(2) . . ?
C4 C9 O5 120.5(2) 1_545 . ?
C4 C9 O6 114.7(2) 1_545 . ?

loop_
_geom_bond_atom_site_label_1
_geom_bond_atom_site_label_2
_geom_bond_distance
_geom_bond_site_symmetry_2
_geom_bond_publ_flag
Cd1 O1 2.2768(16) . ?
Cd1 O2 2.5674(17) . ?
Cd1 O3 2.5354(18) . ?
Cd1 O4 2.2350(17) . ?
Cd1 O5 2.2871(17) . ?
Cd1 O7 2.3808(19) . ?
Cd1 O8 2.297(2) . ?
O1 C1 1.275(3) . ?
O2 C1 1.248(3) . ?
O3 C8 1.248(3) . ?
O4 C8 1.279(3) . ?
O5 C9 1.228(3) . ?
O6 C9 1.307(3) . ?
C1 C2 1.489(3) . ?
C2 C3 1.391(3) . ?
C2 C7 1.395(3) . ?
C3 C4 1.385(3) . ?
C4 C5 1.393(3) . ?
C4 C9 1.479(3) 1_565 ?
C5 C6 1.393(3) . ?
C6 C7 1.391(3) . ?
C6 C8 1.504(3) 8_566 ?
